data_7130486
loop_
_publ_author_name
'Wegener, Daniel'
'Hoffmann, Kurt F.'
'P\'erez-Bitri\'an, Alberto'
'Bayindir, Ilayda'
'Hadi, Amiera Nadien'
'Wiesner, Anja'
'Riedel, Sebastian'

_publ_section_title
;
 Air-stable Aryl Derivatives of the Pentafluoroorthotellurate
;
_journal_name_full 'Chemical Communications'
_journal_paper_doi 10.1039/D2CC03936B
_journal_year 2022
_chemical_formula_moiety 'C6 H5 F4 O Te, C24 H20 P'
_chemical_formula_sum 'C30 H25 F4 O P Te'
_chemical_formula_weight 636.07
_space_group_crystal_system monoclinic
_space_group_IT_number 14
_space_group_name_Hall '-P 2ybc'
_space_group_name_H-M_alt 'P 1 21/c 1'
_atom_sites_solution_hydrogens geom
_atom_sites_solution_primary dual
_audit_creation_date 2022-07-07
_audit_creation_method
;
Olex2 1.2
(compiled 2018.05.29 svn.r3508 for OlexSys, GUI svn.r5506)
;
_audit_update_record
;
2022-07-07 deposited with the CCDC.	2022-08-08 downloaded from the CCDC.
;
_cell_angle_alpha 90
_cell_angle_beta 105.2430(10)
_cell_angle_gamma 90
_cell_formula_units_Z 4
_cell_length_a 11.2055(3)
_cell_length_b 14.9302(4)
_cell_length_c 15.5064(5)
_cell_measurement_reflns_used 9610
_cell_measurement_temperature 299.0
_cell_measurement_theta_max 33.081
_cell_measurement_theta_min 2.876
_cell_volume 2502.96(13)
_computing_cell_refinement 'SAINT V8.38A (?, 2016)'
_computing_data_reduction 'SAINT V8.38A (?, 2016)'
_computing_molecular_graphics 'Olex2 (Dolomanov et al., 2009)'
_computing_publication_material 'Olex2 (Dolomanov et al., 2009)'
_computing_structure_refinement 'XL (Sheldrick, 2008)'
_computing_structure_solution 'ShelXT (Sheldrick, 2015)'
_diffrn_ambient_temperature 299.0
_diffrn_measured_fraction_theta_full 1.000
_diffrn_measured_fraction_theta_max 0.998
_diffrn_measurement_device_type 'Bruker APEX-II CCD'
_diffrn_measurement_method '\f and \w scans'
_diffrn_radiation_type MoK\a
_diffrn_radiation_wavelength 0.71073
_diffrn_reflns_av_R_equivalents 0.0374
_diffrn_reflns_av_unetI/netI 0.0201
_diffrn_reflns_Laue_measured_fraction_full 1.000
_diffrn_reflns_Laue_measured_fraction_max 0.998
_diffrn_reflns_limit_h_max 14
_diffrn_reflns_limit_h_min -14
_diffrn_reflns_limit_k_max 19
_diffrn_reflns_limit_k_min -19
_diffrn_reflns_limit_l_max 20
_diffrn_reflns_limit_l_min -20
_diffrn_reflns_number 48355
_diffrn_reflns_point_group_measured_fraction_full 1.000
_diffrn_reflns_point_group_measured_fraction_max 0.998
_diffrn_reflns_theta_full 25.242
_diffrn_reflns_theta_max 28.291
_diffrn_reflns_theta_min 1.927
_diffrn_standards_number 0
_exptl_absorpt_coefficient_mu 1.306
_exptl_absorpt_correction_T_max 0.0179
_exptl_absorpt_correction_T_min 0.0048
_exptl_absorpt_correction_type none
_exptl_absorpt_process_details
'SADABS-2016/2 (Bruker,2016/2) was used for absorption correction. wR2(int) was 0.1298 before and 0.0561 after correction. The Ratio of minimum to maximum transmission is 0.8926. The \l/2 correction factor is Not present.'
_exptl_crystal_colour colourless
_exptl_crystal_colour_primary colourless
_exptl_crystal_density_diffrn 1.688
_exptl_crystal_description plate
_exptl_crystal_F_000 1264
_exptl_crystal_size_max 0.262
_exptl_crystal_size_mid 0.089
_exptl_crystal_size_min 0.081
_refine_diff_density_max 2.976
_refine_diff_density_min -1.221
_refine_diff_density_rms 0.100
_refine_ls_extinction_method none
_refine_ls_goodness_of_fit_ref 1.067
_refine_ls_hydrogen_treatment constr
_refine_ls_matrix_type full
_refine_ls_number_parameters 334
_refine_ls_number_reflns 6204
_refine_ls_number_restraints 0
_refine_ls_restrained_S_all 1.067
_refine_ls_R_factor_all 0.0320
_refine_ls_R_factor_gt 0.0282
_refine_ls_shift/su_max 0.001
_refine_ls_shift/su_mean 0.000
_refine_ls_structure_factor_coef Fsqd
_refine_ls_weighting_details 'w=1/[\s^2^(Fo^2^)+(0.0328P)^2^+3.9651P] where P=(Fo^2^+2Fc^2^)/3'
_refine_ls_weighting_scheme calc
_refine_ls_wR_factor_gt 0.0690
_refine_ls_wR_factor_ref 0.0714
_reflns_Friedel_coverage 0.000
_reflns_number_gt 5691
_reflns_number_total 6204
_reflns_threshold_expression 'I > 2\s(I)'
_cod_data_source_file d2cc03936b2.cif
_cod_data_source_block p21_c
_cod_database_code 7130486
_shelx_shelxl_version_number 2018/3
_publ_section_exptl
;
Any special experimental details
;
_shelx_space_group_comment
;
The symmetry employed for this shelxl refinement is uniquely defined
by the following loop, which should always be used as a source of
symmetry information in preference to the above space-group names.
They are only intended as comments.
;
_shelx_estimated_absorpt_t_max 0.902
_shelx_estimated_absorpt_t_min 0.726
_olex2_refinement_description
;
1. Fixed Uiso
 At 1.2 times of:
  All C(H) groups
2.a Aromatic/amide H refined with riding coordinates:
 C14(H14), C24(H24), C6(H6), C12(H12), C27(H27), C18(H18), C30(H30), C8(H8),
 C28(H28), C23(H23), C17(H17), C2(H2), C16(H16), C20(H20), C25(H25), C15(H15),
 C5(H5), C11(H11), C3(H3), C29(H29), C9(H9), C10(H10), C21(H21), C22(H22),
 C4(H4)
;
_olex2_submission_special_instructions 'No special instructions were received'

loop_
_space_group_symop_operation_xyz
'x, y, z'
'-x, y+1/2, -z+1/2'
'-x, -y, -z'
'x, -y-1/2, z-1/2'

loop_
_atom_site_label
_atom_site_type_symbol
_atom_site_fract_x
_atom_site_fract_y
_atom_site_fract_z
_atom_site_U_iso_or_equiv
_atom_site_adp_type
_atom_site_occupancy
_atom_site_site_symmetry_order
_atom_site_calc_flag
_atom_site_refinement_flags_posn
_atom_site_refinement_flags_adp
_atom_site_refinement_flags_occupancy
_atom_site_disorder_assembly
_atom_site_disorder_group
Te1 Te 0.01927(2) 0.42834(2) 0.28859(2) 0.01415(5) Uani 1 1 d . . . . .
P1 P 0.48601(5) 0.33857(4) 0.24580(3) 0.01135(11) Uani 1 1 d . . . . .
F4 F 0.19557(13) 0.43105(9) 0.31927(10) 0.0220(3) Uani 1 1 d . . . . .
F2 F 0.04110(15) 0.33330(10) 0.21219(9) 0.0245(3) Uani 1 1 d . . . . .
F1 F 0.02734(14) 0.49563(10) 0.18683(10) 0.0256(3) Uani 1 1 d . . . . .
F3 F -0.15148(14) 0.41577(10) 0.22942(10) 0.0259(3) Uani 1 1 d . . . . .
O1 O 0.00411(17) 0.52616(11) 0.35252(12) 0.0214(3) Uani 1 1 d . . . . .
C13 C 0.4028(2) 0.41207(14) 0.15908(14) 0.0131(4) Uani 1 1 d . . . . .
C26 C 0.5649(2) 0.41064(14) 0.33506(14) 0.0124(4) Uani 1 1 d . . . . .
C1 C 0.0100(2) 0.32923(14) 0.38314(14) 0.0132(4) Uani 1 1 d . . . . .
C7 C 0.3861(2) 0.26247(14) 0.28243(14) 0.0131(4) Uani 1 1 d . . . . .
C19 C 0.5925(2) 0.27051(14) 0.20603(14) 0.0136(4) Uani 1 1 d . . . . .
C14 C 0.2761(2) 0.40433(15) 0.12043(15) 0.0163(4) Uani 1 1 d . . . . .
H14 H 0.230806 0.359136 0.138433 0.020 Uiso 1 1 calc R . . . .
C24 C 0.6460(2) 0.19697(15) 0.25762(15) 0.0162(4) Uani 1 1 d . . . . .
H24 H 0.625959 0.184377 0.310876 0.019 Uiso 1 1 calc R . . . .
C6 C 0.0269(2) 0.35613(15) 0.47162(14) 0.0153(4) Uani 1 1 d . . . . .
H6 H 0.046432 0.415326 0.488086 0.018 Uiso 1 1 calc R . . . .
C12 C 0.3250(2) 0.19663(15) 0.22308(15) 0.0169(4) Uani 1 1 d . . . . .
H12 H 0.334003 0.194802 0.165166 0.020 Uiso 1 1 calc R . . . .
C27 C 0.6881(2) 0.39925(15) 0.38114(15) 0.0164(4) Uani 1 1 d . . . . .
H27 H 0.733602 0.351706 0.367506 0.020 Uiso 1 1 calc R . . . .
C18 C 0.4706(2) 0.48179(15) 0.13357(15) 0.0161(4) Uani 1 1 d . . . . .
H18 H 0.554669 0.487983 0.160830 0.019 Uiso 1 1 calc R . . . .
C30 C 0.6751(2) 0.53139(15) 0.46771(15) 0.0176(4) Uani 1 1 d . . . . .
H30 H 0.712516 0.571952 0.512133 0.021 Uiso 1 1 calc R . . . .
C8 C 0.3740(2) 0.26488(15) 0.36987(15) 0.0175(4) Uani 1 1 d . . . . .
H8 H 0.414376 0.308682 0.409553 0.021 Uiso 1 1 calc R . . . .
C28 C 0.7428(2) 0.46011(16) 0.44818(16) 0.0194(5) Uani 1 1 d . . . . .
H28 H 0.825037 0.452800 0.479899 0.023 Uiso 1 1 calc R . . . .
C23 C 0.7285(2) 0.14303(15) 0.22956(16) 0.0186(4) Uani 1 1 d . . . . .
H23 H 0.764374 0.094431 0.264315 0.022 Uiso 1 1 calc R . . . .
C17 C 0.4113(2) 0.54136(15) 0.06737(15) 0.0183(4) Uani 1 1 d . . . . .
H17 H 0.455761 0.587333 0.049848 0.022 Uiso 1 1 calc R . . . .
C2 C -0.0192(2) 0.24098(15) 0.35742(14) 0.0150(4) Uani 1 1 d . . . . .
H2 H -0.029356 0.223365 0.298401 0.018 Uiso 1 1 calc R . . . .
C16 C 0.2855(2) 0.53239(16) 0.02728(15) 0.0203(5) Uani 1 1 d . . . . .
H16 H 0.246482 0.571644 -0.017941 0.024 Uiso 1 1 calc R . . . .
C20 C 0.6213(2) 0.28838(15) 0.12552(15) 0.0189(4) Uani 1 1 d . . . . .
H20 H 0.585375 0.336852 0.090554 0.023 Uiso 1 1 calc R . . . .
C25 C 0.4956(2) 0.48213(15) 0.35564(14) 0.0153(4) Uani 1 1 d . . . . .
H25 H 0.412628 0.488728 0.325359 0.018 Uiso 1 1 calc R . . . .
C15 C 0.2177(2) 0.46533(16) 0.05423(16) 0.0201(5) Uani 1 1 d . . . . .
H15 H 0.133077 0.460852 0.028221 0.024 Uiso 1 1 calc R . . . .
C5 C 0.0141(2) 0.29357(16) 0.53500(15) 0.0173(4) Uani 1 1 d . . . . .
H5 H 0.026043 0.310660 0.594342 0.021 Uiso 1 1 calc R . . . .
C11 C 0.2512(2) 0.13410(16) 0.25016(16) 0.0201(5) Uani 1 1 d . . . . .
H11 H 0.209425 0.090952 0.210240 0.024 Uiso 1 1 calc R . . . .
C3 C -0.0330(2) 0.17944(15) 0.42162(15) 0.0182(4) Uani 1 1 d . . . . .
H3 H -0.053476 0.120342 0.405269 0.022 Uiso 1 1 calc R . . . .
C29 C 0.5519(2) 0.54268(15) 0.42144(15) 0.0167(4) Uani 1 1 d . . . . .
H29 H 0.507271 0.590910 0.434633 0.020 Uiso 1 1 calc R . . . .
C9 C 0.3011(2) 0.20126(17) 0.39678(17) 0.0231(5) Uani 1 1 d . . . . .
H9 H 0.293188 0.202160 0.454991 0.028 Uiso 1 1 calc R . . . .
C10 C 0.2397(2) 0.13601(16) 0.33727(17) 0.0209(5) Uani 1 1 d . . . . .
H10 H 0.190842 0.093648 0.355826 0.025 Uiso 1 1 calc R . . . .
C21 C 0.7040(2) 0.23326(16) 0.09800(17) 0.0229(5) Uani 1 1 d . . . . .
H21 H 0.723319 0.244996 0.044317 0.027 Uiso 1 1 calc R . . . .
C22 C 0.7583(2) 0.16080(16) 0.14975(17) 0.0201(5) Uani 1 1 d . . . . .
H22 H 0.814188 0.124436 0.131159 0.024 Uiso 1 1 calc R . . . .
C4 C -0.0164(2) 0.20573(16) 0.50971(15) 0.0179(4) Uani 1 1 d . . . . .
H4 H -0.025887 0.164164 0.552096 0.022 Uiso 1 1 calc R . . . .

loop_
_atom_site_aniso_label
_atom_site_aniso_U_11
_atom_site_aniso_U_22
_atom_site_aniso_U_33
_atom_site_aniso_U_23
_atom_site_aniso_U_13
_atom_site_aniso_U_12
Te1 0.01312(8) 0.01325(8) 0.01576(8) 0.00173(5) 0.00321(5) -0.00111(5)
P1 0.0122(2) 0.0104(2) 0.0118(2) 0.00031(18) 0.00389(19) -0.00045(19)
F4 0.0144(7) 0.0236(7) 0.0288(7) 0.0037(6) 0.0070(6) -0.0009(5)
F2 0.0393(9) 0.0213(7) 0.0153(6) -0.0032(5) 0.0114(6) -0.0053(6)
F1 0.0285(8) 0.0251(7) 0.0236(7) 0.0099(6) 0.0076(6) -0.0019(6)
F3 0.0168(7) 0.0311(8) 0.0250(7) 0.0065(6) -0.0029(6) -0.0046(6)
O1 0.0258(9) 0.0136(7) 0.0260(9) -0.0027(6) 0.0091(7) 0.0024(7)
C13 0.0159(10) 0.0123(9) 0.0115(9) -0.0009(7) 0.0044(8) 0.0011(8)
C26 0.0137(10) 0.0117(9) 0.0124(9) 0.0003(7) 0.0045(8) -0.0011(8)
C1 0.0110(9) 0.0149(10) 0.0141(10) 0.0007(8) 0.0041(8) 0.0004(8)
C7 0.0132(10) 0.0115(9) 0.0154(10) 0.0013(7) 0.0054(8) 0.0002(8)
C19 0.0127(10) 0.0120(9) 0.0168(10) -0.0023(8) 0.0051(8) -0.0021(8)
C14 0.0179(11) 0.0146(10) 0.0166(10) -0.0006(8) 0.0052(8) 0.0002(8)
C24 0.0176(11) 0.0152(10) 0.0152(10) -0.0001(8) 0.0031(8) -0.0004(8)
C6 0.0130(10) 0.0157(10) 0.0170(10) -0.0046(8) 0.0032(8) -0.0003(8)
C12 0.0180(11) 0.0165(10) 0.0161(10) -0.0004(8) 0.0042(8) -0.0022(8)
C27 0.0148(10) 0.0142(10) 0.0210(11) -0.0010(8) 0.0062(8) 0.0000(8)
C18 0.0182(11) 0.0144(10) 0.0169(10) 0.0005(8) 0.0068(8) -0.0001(8)
C30 0.0173(11) 0.0192(10) 0.0160(10) -0.0039(8) 0.0038(8) -0.0035(9)
C8 0.0198(11) 0.0175(10) 0.0166(10) -0.0007(8) 0.0072(9) -0.0008(9)
C28 0.0130(10) 0.0200(11) 0.0226(11) -0.0015(9) 0.0003(9) -0.0006(9)
C23 0.0160(11) 0.0143(10) 0.0227(11) -0.0020(8) 0.0001(9) 0.0000(8)
C17 0.0254(12) 0.0143(10) 0.0171(10) 0.0019(8) 0.0092(9) 0.0009(9)
C2 0.0174(11) 0.0163(10) 0.0114(9) -0.0024(8) 0.0038(8) -0.0026(8)
C16 0.0280(13) 0.0166(10) 0.0160(10) 0.0039(8) 0.0052(9) 0.0057(9)
C20 0.0239(12) 0.0158(10) 0.0196(11) 0.0012(8) 0.0104(9) 0.0003(9)
C25 0.0135(10) 0.0159(10) 0.0157(10) -0.0003(8) 0.0024(8) 0.0009(8)
C15 0.0191(11) 0.0195(11) 0.0201(11) 0.0014(9) 0.0021(9) 0.0027(9)
C5 0.0155(10) 0.0218(11) 0.0146(10) -0.0026(8) 0.0042(8) 0.0020(9)
C11 0.0180(11) 0.0174(10) 0.0240(11) -0.0003(9) 0.0037(9) -0.0030(9)
C3 0.0213(11) 0.0142(10) 0.0190(11) -0.0004(8) 0.0049(9) -0.0019(8)
C29 0.0181(11) 0.0159(10) 0.0167(10) -0.0030(8) 0.0056(8) 0.0006(8)
C9 0.0256(13) 0.0260(12) 0.0218(11) 0.0031(10) 0.0135(10) -0.0017(10)
C10 0.0172(11) 0.0187(11) 0.0290(12) 0.0057(9) 0.0100(9) -0.0017(9)
C21 0.0279(13) 0.0196(11) 0.0271(12) -0.0001(9) 0.0177(10) 0.0020(10)
C22 0.0142(11) 0.0188(11) 0.0284(12) -0.0073(9) 0.0075(9) -0.0004(9)
C4 0.0179(11) 0.0203(11) 0.0152(10) 0.0032(8) 0.0038(8) -0.0008(9)

loop_
_atom_type_symbol
_atom_type_description
_atom_type_scat_dispersion_real
_atom_type_scat_dispersion_imag
_atom_type_scat_source
C C 0.0033 0.0016 'International Tables Vol C Tables 4.2.6.8 and 6.1.1.4'
H H 0.0000 0.0000 'International Tables Vol C Tables 4.2.6.8 and 6.1.1.4'
F F 0.0171 0.0103 'International Tables Vol C Tables 4.2.6.8 and 6.1.1.4'
O O 0.0106 0.0060 'International Tables Vol C Tables 4.2.6.8 and 6.1.1.4'
P P 0.1023 0.0942 'International Tables Vol C Tables 4.2.6.8 and 6.1.1.4'
Te Te -0.5308 1.6751 'International Tables Vol C Tables 4.2.6.8 and 6.1.1.4'

loop_
_geom_angle_atom_site_label_1
_geom_angle_atom_site_label_2
_geom_angle_atom_site_label_3
_geom_angle
_geom_angle_site_symmetry_1
_geom_angle_site_symmetry_3
_geom_angle_publ_flag
F4 Te1 C1 94.52(7) . . ?
F2 Te1 F4 82.94(7) . . ?
F2 Te1 C1 86.99(7) . . ?
F1 Te1 F4 85.60(6) . . ?
F1 Te1 F2 80.49(6) . . ?
F1 Te1 F3 84.99(6) . . ?
F1 Te1 C1 167.37(8) . . ?
F3 Te1 F4 165.37(7) . . ?
F3 Te1 F2 84.48(7) . . ?
F3 Te1 C1 92.24(7) . . ?
O1 Te1 F4 94.99(7) . . ?
O1 Te1 F2 173.74(7) . . ?
O1 Te1 F1 93.48(7) . . ?
O1 Te1 F3 96.73(8) . . ?
O1 Te1 C1 99.08(8) . . ?
C26 P1 C13 105.37(10) . . ?
C26 P1 C19 111.58(10) . . ?
C7 P1 C13 112.40(10) . . ?
C7 P1 C26 111.03(10) . . ?
C7 P1 C19 106.10(10) . . ?
C19 P1 C13 110.47(10) . . ?
C14 C13 P1 122.76(17) . . ?
C14 C13 C18 120.4(2) . . ?
C18 C13 P1 116.82(17) . . ?
C27 C26 P1 123.08(16) . . ?
C27 C26 C25 120.7(2) . . ?
C25 C26 P1 116.21(16) . . ?
C6 C1 Te1 117.66(16) . . ?
C2 C1 Te1 121.16(15) . . ?
C2 C1 C6 121.1(2) . . ?
C12 C7 P1 118.48(16) . . ?
C12 C7 C8 120.1(2) . . ?
C8 C7 P1 121.32(17) . . ?
C24 C19 P1 118.17(16) . . ?
C20 C19 P1 122.02(17) . . ?
C20 C19 C24 119.8(2) . . ?
C13 C14 H14 120.4 . . ?
C13 C14 C15 119.2(2) . . ?
C15 C14 H14 120.4 . . ?
C19 C24 H24 120.0 . . ?
C23 C24 C19 120.0(2) . . ?
C23 C24 H24 120.0 . . ?
C1 C6 H6 120.3 . . ?
C5 C6 C1 119.3(2) . . ?
C5 C6 H6 120.3 . . ?
C7 C12 H12 119.9 . . ?
C11 C12 C7 120.2(2) . . ?
C11 C12 H12 119.9 . . ?
C26 C27 H27 120.5 . . ?
C26 C27 C28 119.1(2) . . ?
C28 C27 H27 120.5 . . ?
C13 C18 H18 120.2 . . ?
C17 C18 C13 119.6(2) . . ?
C17 C18 H18 120.2 . . ?
C28 C30 H30 119.8 . . ?
C28 C30 C29 120.5(2) . . ?
C29 C30 H30 119.8 . . ?
C7 C8 H8 120.4 . . ?
C9 C8 C7 119.3(2) . . ?
C9 C8 H8 120.4 . . ?
C27 C28 H28 119.8 . . ?
C30 C28 C27 120.3(2) . . ?
C30 C28 H28 119.8 . . ?
C24 C23 H23 119.8 . . ?
C24 C23 C22 120.5(2) . . ?
C22 C23 H23 119.8 . . ?
C18 C17 H17 120.0 . . ?
C18 C17 C16 120.1(2) . . ?
C16 C17 H17 120.0 . . ?
C1 C2 H2 120.6 . . ?
C1 C2 C3 118.8(2) . . ?
C3 C2 H2 120.6 . . ?
C17 C16 H16 119.8 . . ?
C15 C16 C17 120.4(2) . . ?
C15 C16 H16 119.8 . . ?
C19 C20 H20 120.3 . . ?
C21 C20 C19 119.5(2) . . ?
C21 C20 H20 120.3 . . ?
C26 C25 H25 120.3 . . ?
C29 C25 C26 119.4(2) . . ?
C29 C25 H25 120.3 . . ?
C14 C15 H15 119.9 . . ?
C16 C15 C14 120.3(2) . . ?
C16 C15 H15 119.9 . . ?
C6 C5 H5 120.0 . . ?
C4 C5 C6 120.0(2) . . ?
C4 C5 H5 120.0 . . ?
C12 C11 H11 120.1 . . ?
C12 C11 C10 119.8(2) . . ?
C10 C11 H11 120.1 . . ?
C2 C3 H3 119.8 . . ?
C4 C3 C2 120.4(2) . . ?
C4 C3 H3 119.8 . . ?
C30 C29 H29 120.0 . . ?
C25 C29 C30 120.0(2) . . ?
C25 C29 H29 120.0 . . ?
C8 C9 H9 119.8 . . ?
C8 C9 C10 120.5(2) . . ?
C10 C9 H9 119.8 . . ?
C11 C10 C9 120.1(2) . . ?
C11 C10 H10 119.9 . . ?
C9 C10 H10 119.9 . . ?
C20 C21 H21 119.6 . . ?
C20 C21 C22 120.7(2) . . ?
C22 C21 H21 119.6 . . ?
C23 C22 H22 120.3 . . ?
C21 C22 C23 119.5(2) . . ?
C21 C22 H22 120.3 . . ?
C5 C4 C3 120.4(2) . . ?
C5 C4 H4 119.8 . . ?
C3 C4 H4 119.8 . . ?

loop_
_geom_bond_atom_site_label_1
_geom_bond_atom_site_label_2
_geom_bond_distance
_geom_bond_site_symmetry_2
_geom_bond_publ_flag
Te1 F4 1.9070(14) . ?
Te1 F2 1.9050(14) . ?
Te1 F1 1.8927(14) . ?
Te1 F3 1.9013(14) . ?
Te1 O1 1.7981(16) . ?
Te1 C1 2.105(2) . ?
P1 C13 1.795(2) . ?
P1 C26 1.792(2) . ?
P1 C7 1.789(2) . ?
P1 C19 1.795(2) . ?
C13 C14 1.394(3) . ?
C13 C18 1.405(3) . ?
C26 C27 1.388(3) . ?
C26 C25 1.405(3) . ?
C1 C6 1.394(3) . ?
C1 C2 1.390(3) . ?
C7 C12 1.397(3) . ?
C7 C8 1.398(3) . ?
C19 C24 1.397(3) . ?
C19 C20 1.395(3) . ?
C14 H14 0.9300 . ?
C14 C15 1.399(3) . ?
C24 H24 0.9300 . ?
C24 C23 1.380(3) . ?
C6 H6 0.9300 . ?
C6 C5 1.390(3) . ?
C12 H12 0.9300 . ?
C12 C11 1.384(3) . ?
C27 H27 0.9300 . ?
C27 C28 1.395(3) . ?
C18 H18 0.9300 . ?
C18 C17 1.389(3) . ?
C30 H30 0.9300 . ?
C30 C28 1.385(3) . ?
C30 C29 1.389(3) . ?
C8 H8 0.9300 . ?
C8 C9 1.386(3) . ?
C28 H28 0.9300 . ?
C23 H23 0.9300 . ?
C23 C22 1.390(3) . ?
C17 H17 0.9300 . ?
C17 C16 1.389(3) . ?
C2 H2 0.9300 . ?
C2 C3 1.393(3) . ?
C16 H16 0.9300 . ?
C16 C15 1.386(3) . ?
C20 H20 0.9300 . ?
C20 C21 1.388(3) . ?
C25 H25 0.9300 . ?
C25 C29 1.385(3) . ?
C15 H15 0.9300 . ?
C5 H5 0.9300 . ?
C5 C4 1.386(3) . ?
C11 H11 0.9300 . ?
C11 C10 1.391(3) . ?
C3 H3 0.9300 . ?
C3 C4 1.386(3) . ?
C29 H29 0.9300 . ?
C9 H9 0.9300 . ?
C9 C10 1.393(4) . ?
C10 H10 0.9300 . ?
C21 H21 0.9300 . ?
C21 C22 1.388(3) . ?
C22 H22 0.9300 . ?
C4 H4 0.9300 . ?

loop_
_geom_torsion_atom_site_label_1
_geom_torsion_atom_site_label_2
_geom_torsion_atom_site_label_3
_geom_torsion_atom_site_label_4
_geom_torsion
_geom_torsion_site_symmetry_1
_geom_torsion_site_symmetry_2
_geom_torsion_site_symmetry_3
_geom_torsion_site_symmetry_4
_geom_torsion_publ_flag
Te1 C1 C6 C5 176.20(16) . . . . ?
Te1 C1 C2 C3 -175.35(17) . . . . ?
P1 C13 C14 C15 178.88(17) . . . . ?
P1 C13 C18 C17 -179.44(17) . . . . ?
P1 C26 C27 C28 178.32(18) . . . . ?
P1 C26 C25 C29 -177.41(17) . . . . ?
P1 C7 C12 C11 177.19(18) . . . . ?
P1 C7 C8 C9 -176.25(19) . . . . ?
P1 C19 C24 C23 -179.86(17) . . . . ?
P1 C19 C20 C21 -179.81(19) . . . . ?
C13 P1 C26 C27 -134.47(19) . . . . ?
C13 P1 C26 C25 44.18(19) . . . . ?
C13 P1 C7 C12 67.3(2) . . . . ?
C13 P1 C7 C8 -116.22(19) . . . . ?
C13 P1 C19 C24 -166.84(17) . . . . ?
C13 P1 C19 C20 12.3(2) . . . . ?
C13 C14 C15 C16 0.3(3) . . . . ?
C13 C18 C17 C16 0.5(3) . . . . ?
C26 P1 C13 C14 -126.16(18) . . . . ?
C26 P1 C13 C18 51.12(19) . . . . ?
C26 P1 C7 C12 -174.91(17) . . . . ?
C26 P1 C7 C8 1.5(2) . . . . ?
C26 P1 C19 C24 76.29(19) . . . . ?
C26 P1 C19 C20 -104.5(2) . . . . ?
C26 C27 C28 C30 -0.7(3) . . . . ?
C26 C25 C29 C30 -1.4(3) . . . . ?
C1 C6 C5 C4 -0.7(3) . . . . ?
C1 C2 C3 C4 -0.7(3) . . . . ?
C7 P1 C13 C14 -5.1(2) . . . . ?
C7 P1 C13 C18 172.17(16) . . . . ?
C7 P1 C26 C27 103.59(19) . . . . ?
C7 P1 C26 C25 -77.77(18) . . . . ?
C7 P1 C19 C24 -44.8(2) . . . . ?
C7 P1 C19 C20 134.41(19) . . . . ?
C7 C12 C11 C10 -1.1(4) . . . . ?
C7 C8 C9 C10 -0.5(4) . . . . ?
C19 P1 C13 C14 113.19(19) . . . . ?
C19 P1 C13 C18 -69.53(19) . . . . ?
C19 P1 C26 C27 -14.5(2) . . . . ?
C19 P1 C26 C25 164.10(16) . . . . ?
C19 P1 C7 C12 -53.5(2) . . . . ?
C19 P1 C7 C8 122.93(19) . . . . ?
C19 C24 C23 C22 -0.5(3) . . . . ?
C19 C20 C21 C22 -0.1(4) . . . . ?
C14 C13 C18 C17 -2.1(3) . . . . ?
C24 C19 C20 C21 -0.7(3) . . . . ?
C24 C23 C22 C21 -0.2(3) . . . . ?
C6 C1 C2 C3 0.8(3) . . . . ?
C6 C5 C4 C3 0.8(3) . . . . ?
C12 C7 C8 C9 0.1(3) . . . . ?
C12 C11 C10 C9 0.7(4) . . . . ?
C27 C26 C25 C29 1.3(3) . . . . ?
C18 C13 C14 C15 1.7(3) . . . . ?
C18 C17 C16 C15 1.4(3) . . . . ?
C8 C7 C12 C11 0.7(3) . . . . ?
C8 C9 C10 C11 0.1(4) . . . . ?
C28 C30 C29 C25 0.4(3) . . . . ?
C17 C16 C15 C14 -1.8(4) . . . . ?
C2 C1 C6 C5 0.0(3) . . . . ?
C2 C3 C4 C5 0.0(4) . . . . ?
C20 C19 C24 C23 1.0(3) . . . . ?
C20 C21 C22 C23 0.5(4) . . . . ?
C25 C26 C27 C28 -0.3(3) . . . . ?
C29 C30 C28 C27 0.6(4) . . . . ?
